data_9012801
loop_
_publ_author_name
'Leone, P.'
'Le Leuch, L. M.'
'Palvadeau, P.'
'Molinie, P.'
'Moelo, Y.'

_publ_section_title
;
 Single crystal structures and magnetic properties of two iron or
 manganese-lead-antimony sulfides: MPb4Sb6S14 (M: Fe, Mn)
 Loclaity: synthetic
;
_journal_name_full 'Solid State Sciences'
_journal_page_first 771
_journal_page_last 776
_journal_paper_doi 10.1016/S1293-2558(03)00090-6
_journal_volume 5
_journal_year 2003
_chemical_formula_sum 'Mn Pb4 S14 Sb6'
_chemical_name_mineral Benavidesite
_space_group_IT_number 14
_symmetry_space_group_name_Hall '-P 2ybc'
_symmetry_space_group_name_H-M 'P 1 21/c 1'
_cell_angle_alpha 90
_cell_angle_beta 91.89
_cell_angle_gamma 90
_cell_length_a 4.0216
_cell_length_b 19.178
_cell_length_c 15.837
_cell_formula_units_Z 2
_cell_volume 1220.784
_database_code_amcsd 0015520
_exptl_crystal_density_diffrn 5.613
_cod_original_formula_sum 'Pb4 Sb6 Mn S14'
_cod_database_code 9012801

loop_
_space_group_symop_operation_xyz
x,y,z
x,1/2-y,1/2+z
-x,1/2+y,1/2-z
-x,-y,-z

loop_
_atom_site_aniso_label
_atom_site_aniso_U_11
_atom_site_aniso_U_22
_atom_site_aniso_U_33
_atom_site_aniso_U_12
_atom_site_aniso_U_13
_atom_site_aniso_U_23
Pb1 0.02210 0.02730 0.03040 -0.00130 -0.00120 0.00020
Pb2 0.01970 0.04210 0.02610 -0.00170 -0.00260 0.00540
Sb1 0.02820 0.02240 0.02110 0.00170 0.00030 0.00270
Sb2 0.02700 0.02350 0.02170 -0.00200 0.00480 -0.00400
Sb3 0.03620 0.02230 0.02330 0.00720 -0.01130 -0.00400
Mn 0.02400 0.02400 0.01900 -0.00100 -0.00300 -0.00500

loop_
_atom_site_label
_atom_site_fract_x
_atom_site_fract_y
_atom_site_fract_z
_atom_site_U_iso_or_equiv
Pb1 0.43530 0.23947 0.57327 0.02670
Pb2 0.46010 0.14075 0.81386 0.02940
Sb1 0.88160 0.04837 0.60328 0.02390
Sb2 0.90960 0.93673 0.81873 0.02400
Sb3 0.87590 0.15916 0.36946 0.02760
Mn 0.50000 0.00000 0.00000 0.02260
S1 0.44900 0.10140 0.49640 0.02200
S2 0.94300 0.15960 0.68170 0.02300
S3 0.97400 0.04530 0.90060 0.01700
S4 0.92000 0.26950 0.44990 0.02110
S5 0.46800 0.00310 0.71400 0.02700
S6 0.41200 0.29660 0.77500 0.02600
S7 0.51200 0.39280 0.58360 0.02220

loop_
_cod_related_entry_id
_cod_related_entry_database
_cod_related_entry_code
1 AMCSD 0015520
